data_2015336
loop_
_publ_author_name
'Linden, Anthony'
'Pradeille, Nicolas'
'Heimgartner, Heinz'

_publ_section_title
;
 Di- and tripeptide segments of zervamicin II-2: Z-Thr(OBn)-Aib-N(Me)Ph
 and Z-Val-Aib-Hyp(OBn)-OMe
;
_journal_coeditor_code TR3003
_journal_issue 5
_journal_name_full 'Acta Crystallographica Section C'
_journal_page_first o249
_journal_page_last o252
_journal_paper_doi 10.1107/S0108270106007992
_journal_volume 62
_journal_year 2006
_chemical_formula_iupac 'C30 H39 N3 O7'
_chemical_formula_moiety 'C30 H39 N3 O7'
_chemical_formula_sum 'C30 H39 N3 O7'
_chemical_formula_weight 553.65
_chemical_melting_point 405
_chemical_name_common Z-Val-Aib-Hyp(OBn)-OMe
_chemical_name_systematic
;
methyl (4R)-N-(benzyloxycarbonyl)valyl-2-methylalanyl-4-(benzyloxy)prolinate
;
_space_group_IT_number 1
_symmetry_cell_setting triclinic
_symmetry_space_group_name_Hall 'P 1'
_symmetry_space_group_name_H-M 'P 1'
_atom_sites_solution_hydrogens mixed
_atom_sites_solution_primary direct
_atom_sites_solution_secondary difmap
_audit_creation_method SHELXL97
_cell_angle_alpha 106.6479(13)
_cell_angle_beta 94.2733(10)
_cell_angle_gamma 105.7257(12)
_cell_formula_units_Z 1
_cell_length_a 6.27050(10)
_cell_length_b 9.7577(2)
_cell_length_c 13.2491(3)
_cell_measurement_reflns_used 3287
_cell_measurement_temperature 160.0(10)
_cell_measurement_theta_max 27.5
_cell_measurement_theta_min 2.0
_cell_volume 737.36(3)
_computing_cell_refinement 'DENZO-SMN (Otwinowski & Minor, 1997)'
_computing_data_collection 'COLLECT (Nonius, 2000)'
_computing_data_reduction 'DENZO-SMN and SCALEPACK (Otwinowski & Minor, 1997)'
_computing_molecular_graphics 'ORTEPII (Johnson, 1976)'
_computing_publication_material 'SHELXL97 and PLATON (Spek, 2003)'
_computing_structure_refinement 'SHELXL97 (Sheldrick, 1997)'
_computing_structure_solution 'SIR92 (Altomare <i>et al.</i>,  1994)'
_diffrn_ambient_temperature 160.0(10)
_diffrn_detector_area_resol_mean 9
_diffrn_measured_fraction_theta_full 0.995
_diffrn_measured_fraction_theta_max 0.995
_diffrn_measurement_device_type 'Nonius KappaCCD area-detector'
_diffrn_measurement_method '\f and \w scans with \k offsets'
_diffrn_radiation_monochromator 'horizontally mounted graphite crystal'
_diffrn_radiation_source 'Nonius FR590 sealed tube generator'
_diffrn_radiation_type 'Mo K\a'
_diffrn_radiation_wavelength 0.71073
_diffrn_reflns_av_R_equivalents 0.0410
_diffrn_reflns_av_sigmaI/netI 0.0361
_diffrn_reflns_limit_h_max 8
_diffrn_reflns_limit_h_min 0
_diffrn_reflns_limit_k_max 12
_diffrn_reflns_limit_k_min -12
_diffrn_reflns_limit_l_max 16
_diffrn_reflns_limit_l_min -17
_diffrn_reflns_number 17488
_diffrn_reflns_theta_full 27.47
_diffrn_reflns_theta_max 27.47
_diffrn_reflns_theta_min 2.35
_diffrn_standards_decay_% 0
_diffrn_standards_number 0
_exptl_absorpt_coefficient_mu 0.0888
_exptl_absorpt_correction_type none
_exptl_crystal_colour colourless
_exptl_crystal_density_diffrn 1.247
_exptl_crystal_density_method 'not measured'
_exptl_crystal_description prism
_exptl_crystal_F_000 296
_exptl_crystal_size_max 0.33
_exptl_crystal_size_mid 0.25
_exptl_crystal_size_min 0.15
_refine_diff_density_max 0.153
_refine_diff_density_min -0.163
_refine_ls_extinction_coef 0.090(9)
_refine_ls_extinction_expression Fc^*^=kFc[1+0.001xFc^2^\l^3^/sin(2\q)]^-1/4^
_refine_ls_extinction_method 'SHELXL97 (Sheldrick, 1997)'
_refine_ls_goodness_of_fit_ref 1.070
_refine_ls_hydrogen_treatment mixed
_refine_ls_matrix_type full
_refine_ls_number_parameters 375
_refine_ls_number_reflns 3359
_refine_ls_number_restraints 3
_refine_ls_restrained_S_all 1.070
_refine_ls_R_factor_all 0.0415
_refine_ls_R_factor_gt 0.0358
_refine_ls_shift/su_max 0.001
_refine_ls_shift/su_mean 0.000
_refine_ls_structure_factor_coef Fsqd
_refine_ls_weighting_details 'w = 1/[\s^2^(Fo^2^)+(0.0367P)^2^+0.1302P] where P=(Fo^2^+2Fc^2^)/3'
_refine_ls_weighting_scheme calc
_refine_ls_wR_factor_gt 0.0809
_refine_ls_wR_factor_ref 0.0852
_reflns_number_gt 3096
_reflns_number_total 3359
_reflns_threshold_expression I>2\s(I)
_cod_data_source_file tr3003.cif
_cod_data_source_block VI
_cod_depositor_comments
;
The following automatic conversions were performed:

'_atom_sites_solution_hydrogens' value 'geom & difmap' was changed to
'mixed'.

Automatic conversion script
Id: cif_fix_values 6452 2018-10-05 10:23:21Z andrius 
;
_cod_database_code 2015336
_cod_database_fobs_code 2015336

loop_
_symmetry_equiv_pos_as_xyz
'x, y, z'

loop_
_atom_site_type_symbol
_atom_site_label
_atom_site_fract_x
_atom_site_fract_y
_atom_site_fract_z
_atom_site_U_iso_or_equiv
_atom_site_adp_type
_atom_site_calc_flag
_atom_site_refinement_flags
_atom_site_occupancy
O O8 0.6029(3) 0.01347(18) 0.72453(13) 0.0367(4) Uani d . 1
O O9 0.8323(3) 0.20356(18) 0.68077(14) 0.0404(4) Uani d . 1
O O12 0.3181(2) 0.08475(17) 0.45076(13) 0.0316(4) Uani d . 1
O O15 0.1107(2) 0.35873(17) 0.40511(11) 0.0264(3) Uani d . 1
O O18 0.3253(3) 0.69548(18) 0.55051(14) 0.0404(4) Uani d . 1
O O19 0.0282(3) 0.68588(18) 0.63548(15) 0.0381(4) Uani d . 1
O O26 0.5756(2) 0.50285(18) 0.83369(11) 0.0298(3) Uani d . 1
N N10 0.6265(3) -0.0152(2) 0.55360(15) 0.0290(4) Uani d . 1
H H10 0.514(5) -0.100(3) 0.543(2) 0.036(7) Uiso d . 1
N N13 0.6146(3) 0.25728(19) 0.42662(14) 0.0226(4) Uani d . 1
H H13 0.759(4) 0.281(3) 0.4188(19) 0.021(6) Uiso d . 1
N N16 0.3376(3) 0.42052(19) 0.56014(13) 0.0217(4) Uani d . 1
C C1 0.5127(5) 0.0380(3) 0.89971(19) 0.0411(6) Uani d . 1
C C2 0.5358(5) -0.0829(3) 0.9290(2) 0.0505(7) Uani d . 1
H H2 0.6520 -0.1245 0.9072 0.061 Uiso calc R 1
C C3 0.3924(7) -0.1437(3) 0.9895(3) 0.0630(9) Uani d . 1
H H3 0.4105 -0.2266 1.0092 0.076 Uiso calc R 1
C C4 0.2235(6) -0.0855(4) 1.0214(2) 0.0646(10) Uani d . 1
H H4 0.1245 -0.1282 1.0629 0.078 Uiso calc R 1
C C5 0.1979(6) 0.0340(4) 0.9935(3) 0.0664(9) Uani d . 1
H H5 0.0816 0.0750 1.0160 0.080 Uiso calc R 1
C C6 0.3415(6) 0.0959(4) 0.9324(2) 0.0533(7) Uani d . 1
H H6 0.3221 0.1786 0.9128 0.064 Uiso calc R 1
C C7 0.6666(6) 0.1081(4) 0.8353(2) 0.0603(9) Uani d . 1
H H71 0.6556 0.2095 0.8418 0.072 Uiso calc R 1
H H72 0.8239 0.1183 0.8617 0.072 Uiso calc R 1
C C9 0.6987(4) 0.0785(2) 0.65437(18) 0.0299(5) Uani d . 1
C C11 0.6791(4) 0.0402(2) 0.46491(17) 0.0257(4) Uani d . 1
H H11 0.8360 0.1104 0.4844 0.031 Uiso calc R 1
C C12 0.5192(3) 0.1280(2) 0.44646(16) 0.0240(4) Uani d . 1
C C14 0.4796(3) 0.3381(2) 0.38722(16) 0.0232(4) Uani d . 1
C C15 0.2934(3) 0.3663(2) 0.45236(16) 0.0207(4) Uani d . 1
C C17 0.1785(3) 0.4866(2) 0.61538(16) 0.0217(4) Uani d . 1
H H17 0.0225 0.4152 0.5918 0.026 Uiso calc R 1
C C18 0.1897(4) 0.6336(2) 0.59441(17) 0.0260(4) Uani d . 1
C C19 0.0239(5) 0.8304(3) 0.6265(3) 0.0516(7) Uani d . 1
H H191 0.1553 0.9098 0.6726 0.077 Uiso calc R 1
H H192 -0.1134 0.8504 0.6486 0.077 Uiso calc R 1
H H193 0.0268 0.8283 0.5522 0.077 Uiso calc R 1
C C20 0.6665(4) -0.0905(2) 0.36341(18) 0.0323(5) Uani d . 1
H H20 0.7594 -0.1499 0.3840 0.039 Uiso calc R 1
C C21 0.4316(4) -0.1981(3) 0.3176(2) 0.0399(6) Uani d . 1
H H211 0.3366 -0.1449 0.2935 0.060 Uiso calc R 1
H H212 0.3679 -0.2373 0.3727 0.060 Uiso calc R 1
H H213 0.4387 -0.2816 0.2570 0.060 Uiso calc R 1
C C22 0.7722(5) -0.0307(3) 0.2782(2) 0.0447(6) Uani d . 1
H H221 0.7835 -0.1147 0.2192 0.067 Uiso calc R 1
H H222 0.9226 0.0398 0.3095 0.067 Uiso calc R 1
H H223 0.6784 0.0211 0.2514 0.067 Uiso calc R 1
C C23 0.3782(4) 0.2522(3) 0.27015(17) 0.0311(5) Uani d . 1
H H231 0.4991 0.2445 0.2281 0.047 Uiso calc R 1
H H232 0.2874 0.3057 0.2434 0.047 Uiso calc R 1
H H233 0.2831 0.1512 0.2638 0.047 Uiso calc R 1
C C24 0.6377(4) 0.4953(2) 0.39816(18) 0.0286(5) Uani d . 1
H H241 0.6957 0.5512 0.4739 0.043 Uiso calc R 1
H H242 0.5544 0.5497 0.3676 0.043 Uiso calc R 1
H H243 0.7633 0.4846 0.3600 0.043 Uiso calc R 1
C C25 0.5262(3) 0.4245(3) 0.63516(16) 0.0257(4) Uani d . 1
H H251 0.6716 0.4614 0.6122 0.031 Uiso calc R 1
H H252 0.5103 0.3238 0.6417 0.031 Uiso calc R 1
C C26 0.5077(3) 0.5345(2) 0.74051(16) 0.0247(4) Uani d . 1
H H26 0.5913 0.6399 0.7457 0.030 Uiso calc R 1
C C27 0.2584(3) 0.5135(2) 0.73279(16) 0.0258(4) Uani d . 1
H H271 0.2298 0.6043 0.7786 0.031 Uiso calc R 1
H H272 0.1815 0.4262 0.7546 0.031 Uiso calc R 1
C C28 0.8116(3) 0.5319(3) 0.85671(17) 0.0290(5) Uani d . 1
H H281 0.8904 0.6358 0.8591 0.035 Uiso calc R 1
H H282 0.8605 0.4617 0.8001 0.035 Uiso calc R 1
C C29 0.8692(4) 0.5121(2) 0.96309(16) 0.0272(4) Uani d . 1
C C30 1.0503(4) 0.4624(3) 0.98270(18) 0.0322(5) Uani d . 1
H H30 1.1388 0.4412 0.9285 0.039 Uiso calc R 1
C C31 1.1047(4) 0.4430(3) 1.07985(19) 0.0350(5) Uani d . 1
H H31 1.2296 0.4088 1.0917 0.042 Uiso calc R 1
C C32 0.9785(4) 0.4730(3) 1.1591(2) 0.0418(6) Uani d . 1
H H32 1.0143 0.4589 1.2256 0.050 Uiso calc R 1
C C33 0.7987(5) 0.5242(4) 1.1409(2) 0.0523(8) Uani d . 1
H H33 0.7120 0.5466 1.1957 0.063 Uiso calc R 1
C C34 0.7433(5) 0.5430(3) 1.0434(2) 0.0422(6) Uani d . 1
H H34 0.6185 0.5773 1.0317 0.051 Uiso calc R 1

loop_
_atom_site_aniso_label
_atom_site_aniso_U_11
_atom_site_aniso_U_22
_atom_site_aniso_U_33
_atom_site_aniso_U_12
_atom_site_aniso_U_13
_atom_site_aniso_U_23
O8 0.0439(9) 0.0333(8) 0.0280(8) 0.0040(7) 0.0031(7) 0.0106(7)
O9 0.0416(10) 0.0329(9) 0.0364(9) -0.0008(7) 0.0034(7) 0.0079(7)
O12 0.0249(8) 0.0275(8) 0.0454(9) 0.0075(6) 0.0085(6) 0.0159(7)
O15 0.0210(7) 0.0333(8) 0.0254(7) 0.0099(6) 0.0014(6) 0.0091(6)
O18 0.0521(11) 0.0252(8) 0.0461(10) 0.0097(7) 0.0187(8) 0.0142(7)
O19 0.0315(9) 0.0324(9) 0.0552(11) 0.0189(7) 0.0059(7) 0.0128(8)
O26 0.0217(7) 0.0474(9) 0.0229(7) 0.0108(6) 0.0042(6) 0.0149(7)
N10 0.0349(10) 0.0232(9) 0.0296(9) 0.0077(8) 0.0017(8) 0.0114(7)
N13 0.0194(9) 0.0255(8) 0.0264(9) 0.0084(7) 0.0062(7) 0.0114(7)
N16 0.0184(8) 0.0269(8) 0.0226(8) 0.0100(7) 0.0046(6) 0.0092(7)
C1 0.0483(15) 0.0376(13) 0.0257(11) 0.0012(11) 0.0020(10) 0.0048(10)
C2 0.0606(18) 0.0385(14) 0.0438(15) 0.0110(12) 0.0040(13) 0.0052(11)
C3 0.089(3) 0.0398(16) 0.0464(17) -0.0012(16) -0.0015(17) 0.0165(13)
C4 0.071(2) 0.060(2) 0.0362(15) -0.0131(17) 0.0114(14) 0.0056(14)
C5 0.0515(19) 0.077(2) 0.0516(18) 0.0088(17) 0.0104(14) 0.0006(17)
C6 0.0629(19) 0.0470(16) 0.0471(16) 0.0161(14) 0.0007(14) 0.0134(13)
C7 0.0666(19) 0.0590(18) 0.0292(13) -0.0134(15) 0.0024(12) 0.0068(12)
C9 0.0314(11) 0.0289(11) 0.0327(12) 0.0127(9) 0.0044(9) 0.0116(9)
C11 0.0277(10) 0.0229(10) 0.0280(11) 0.0089(8) 0.0032(8) 0.0095(8)
C12 0.0238(10) 0.0229(10) 0.0253(10) 0.0068(8) 0.0051(8) 0.0079(8)
C14 0.0237(10) 0.0281(10) 0.0224(9) 0.0114(8) 0.0051(8) 0.0114(8)
C15 0.0199(9) 0.0198(9) 0.0244(10) 0.0064(7) 0.0037(7) 0.0098(7)
C17 0.0181(9) 0.0247(10) 0.0237(10) 0.0086(8) 0.0053(7) 0.0075(8)
C18 0.0263(10) 0.0235(10) 0.0265(10) 0.0087(8) 0.0019(8) 0.0053(8)
C19 0.0493(16) 0.0324(13) 0.076(2) 0.0245(12) 0.0016(14) 0.0130(13)
C20 0.0377(12) 0.0267(11) 0.0340(12) 0.0147(9) 0.0044(10) 0.0077(9)
C21 0.0470(15) 0.0299(12) 0.0382(13) 0.0091(10) 0.0053(11) 0.0067(10)
C22 0.0527(16) 0.0390(14) 0.0377(14) 0.0113(12) 0.0170(12) 0.0053(11)
C23 0.0315(12) 0.0426(13) 0.0226(10) 0.0169(10) 0.0041(8) 0.0103(9)
C24 0.0283(11) 0.0311(11) 0.0338(11) 0.0115(9) 0.0111(9) 0.0179(9)
C25 0.0220(10) 0.0364(11) 0.0219(10) 0.0125(8) 0.0037(8) 0.0105(8)
C26 0.0214(10) 0.0327(11) 0.0213(9) 0.0082(8) 0.0036(7) 0.0103(8)
C27 0.0215(10) 0.0341(11) 0.0236(10) 0.0105(8) 0.0065(8) 0.0096(8)
C28 0.0223(10) 0.0421(12) 0.0237(10) 0.0102(9) 0.0042(8) 0.0114(9)
C29 0.0247(10) 0.0323(11) 0.0230(10) 0.0061(8) 0.0015(8) 0.0096(8)
C30 0.0291(11) 0.0447(13) 0.0261(11) 0.0148(10) 0.0069(9) 0.0123(9)
C31 0.0302(12) 0.0463(14) 0.0333(12) 0.0154(10) 0.0040(9) 0.0166(10)
C32 0.0443(15) 0.0616(17) 0.0292(12) 0.0224(13) 0.0082(11) 0.0227(12)
C33 0.0558(17) 0.091(2) 0.0341(14) 0.0455(17) 0.0209(12) 0.0308(14)
C34 0.0436(14) 0.0664(17) 0.0324(12) 0.0326(13) 0.0148(11) 0.0226(12)

loop_
_atom_type_symbol
_atom_type_description
_atom_type_scat_dispersion_real
_atom_type_scat_dispersion_imag
_atom_type_scat_source
C C 0.0033 0.0016
; International Tables for Crystallography (1992).
Vol. C, Tables 4.2.6.8 and 6.1.1.4
;
H H 0.0000 0.0000
; International Tables for Crystallography (1992).
Vol. C, Tables 4.2.6.8 and 6.1.1.4
;
N N 0.0061 0.0033
; International Tables for Crystallography (1992).
Vol. C, Tables 4.2.6.8 and 6.1.1.4
;
O O 0.0106 0.0060
; International Tables for Crystallography (1992).
Vol. C, Tables 4.2.6.8 and 6.1.1.4
;

loop_
_geom_angle_atom_site_label_1
_geom_angle_atom_site_label_2
_geom_angle_atom_site_label_3
_geom_angle
C9 O8 C7 114.49(19)
C18 O19 C19 116.3(2)
C26 O26 C28 113.10(15)
C9 N10 C11 119.64(18)
C9 N10 H10 117.2(17)
C11 N10 H10 120.5(17)
C12 N13 C14 121.82(17)
C12 N13 H13 119.4(15)
C14 N13 H13 116.5(15)
C15 N16 C17 117.81(15)
C15 N16 C25 130.18(16)
C17 N16 C25 112.01(15)
C2 C1 C6 118.4(3)
C2 C1 C7 122.2(3)
C6 C1 C7 119.4(3)
C3 C2 C1 120.7(3)
C3 C2 H2 119.7
C1 C2 H2 119.7
C4 C3 C2 120.4(3)
C4 C3 H3 119.8
C2 C3 H3 119.8
C5 C4 C3 119.8(3)
C5 C4 H4 120.1
C3 C4 H4 120.1
C4 C5 C6 120.1(3)
C4 C5 H5 119.9
C6 C5 H5 119.9
C1 C6 C5 120.5(3)
C1 C6 H6 119.7
C5 C6 H6 119.7
O8 C7 C1 108.7(2)
O8 C7 H71 110.0
C1 C7 H71 110.0
O8 C7 H72 110.0
C1 C7 H72 110.0
H71 C7 H72 108.3
O9 C9 N10 125.7(2)
O9 C9 O8 123.7(2)
N10 C9 O8 110.64(19)
N10 C11 C12 109.27(17)
N10 C11 C20 110.81(17)
C12 C11 C20 111.64(17)
N10 C11 H11 108.3
C12 C11 H11 108.3
C20 C11 H11 108.3
O12 C12 N13 122.15(19)
O12 C12 C11 122.28(18)
N13 C12 C11 115.57(17)
N13 C14 C23 109.11(16)
N13 C14 C15 114.15(16)
C23 C14 C15 110.13(17)
N13 C14 C24 107.50(17)
C23 C14 C24 110.20(18)
C15 C14 C24 105.64(16)
O15 C15 N16 119.42(17)
O15 C15 C14 119.07(17)
N16 C15 C14 120.77(16)
N16 C17 C18 109.82(16)
N16 C17 C27 103.95(15)
C18 C17 C27 111.17(17)
N16 C17 H17 110.6
C18 C17 H17 110.6
C27 C17 H17 110.6
O18 C18 O19 124.8(2)
O18 C18 C17 125.43(19)
O19 C18 C17 109.72(17)
O19 C19 H191 109.5
O19 C19 H192 109.5
H191 C19 H192 109.5
O19 C19 H193 109.5
H191 C19 H193 109.5
H192 C19 H193 109.5
C21 C20 C22 110.6(2)
C21 C20 C11 114.25(19)
C22 C20 C11 110.76(18)
C21 C20 H20 107.0
C22 C20 H20 107.0
C11 C20 H20 107.0
C20 C21 H211 109.5
C20 C21 H212 109.5
H211 C21 H212 109.5
C20 C21 H213 109.5
H211 C21 H213 109.5
H212 C21 H213 109.5
C20 C22 H221 109.5
C20 C22 H222 109.5
H221 C22 H222 109.5
C20 C22 H223 109.5
H221 C22 H223 109.5
H222 C22 H223 109.5
C14 C23 H231 109.5
C14 C23 H232 109.5
H231 C23 H232 109.5
C14 C23 H233 109.5
H231 C23 H233 109.5
H232 C23 H233 109.5
C14 C24 H241 109.5
C14 C24 H242 109.5
H241 C24 H242 109.5
C14 C24 H243 109.5
H241 C24 H243 109.5
H242 C24 H243 109.5
N16 C25 C26 103.19(16)
N16 C25 H251 111.1
C26 C25 H251 111.1
N16 C25 H252 111.1
C26 C25 H252 111.1
H251 C25 H252 109.1
O26 C26 C27 106.96(16)
O26 C26 C25 115.04(17)
C27 C26 C25 103.52(16)
O26 C26 H26 110.3
C27 C26 H26 110.3
C25 C26 H26 110.3
C26 C27 C17 104.44(16)
C26 C27 H271 110.9
C17 C27 H271 110.9
C26 C27 H272 110.9
C17 C27 H272 110.9
H271 C27 H272 108.9
O26 C28 C29 109.00(17)
O26 C28 H281 109.9
C29 C28 H281 109.9
O26 C28 H282 109.9
C29 C28 H282 109.9
H281 C28 H282 108.3
C34 C29 C30 118.4(2)
C34 C29 C28 121.1(2)
C30 C29 C28 120.53(19)
C31 C30 C29 121.2(2)
C31 C30 H30 119.4
C29 C30 H30 119.4
C32 C31 C30 120.2(2)
C32 C31 H31 119.9
C30 C31 H31 119.9
C31 C32 C33 119.2(2)
C31 C32 H32 120.4
C33 C32 H32 120.4
C32 C33 C34 120.7(2)
C32 C33 H33 119.6
C34 C33 H33 119.6
C29 C34 C33 120.3(2)
C29 C34 H34 119.8
C33 C34 H34 119.8

loop_
_geom_bond_atom_site_label_1
_geom_bond_atom_site_label_2
_geom_bond_distance
O8 C9 1.357(3)
O8 C7 1.450(3)
O9 C9 1.213(3)
O12 C12 1.227(3)
O15 C15 1.237(2)
O18 C18 1.193(3)
O19 C18 1.336(3)
O19 C19 1.456(3)
O26 C26 1.418(2)
O26 C28 1.421(3)
N10 C9 1.345(3)
N10 C11 1.451(3)
N10 H10 0.90(3)
N13 C12 1.350(3)
N13 C14 1.464(3)
N13 H13 0.89(2)
N16 C15 1.351(2)
N16 C17 1.461(2)
N16 C25 1.471(3)
C1 C2 1.383(4)
C1 C6 1.385(4)
C1 C7 1.493(4)
C2 C3 1.376(5)
C2 H2 0.9500
C3 C4 1.370(5)
C3 H3 0.9500
C4 C5 1.365(6)
C4 H4 0.9500
C5 C6 1.387(5)
C5 H5 0.9500
C6 H6 0.9500
C7 H71 0.9900
C7 H72 0.9900
C11 C12 1.533(3)
C11 C20 1.545(3)
C11 H11 1.0000
C14 C23 1.527(3)
C14 C15 1.540(3)
C14 C24 1.543(3)
C17 C18 1.522(3)
C17 C27 1.523(3)
C17 H17 1.0000
C19 H191 0.9800
C19 H192 0.9800
C19 H193 0.9800
C20 C21 1.518(3)
C20 C22 1.527(3)
C20 H20 1.0000
C21 H211 0.9800
C21 H212 0.9800
C21 H213 0.9800
C22 H221 0.9800
C22 H222 0.9800
C22 H223 0.9800
C23 H231 0.9800
C23 H232 0.9800
C23 H233 0.9800
C24 H241 0.9800
C24 H242 0.9800
C24 H243 0.9800
C25 C26 1.532(3)
C25 H251 0.9900
C25 H252 0.9900
C26 C27 1.512(3)
C26 H26 1.0000
C27 H271 0.9900
C27 H272 0.9900
C28 C29 1.508(3)
C28 H281 0.9900
C28 H282 0.9900
C29 C34 1.384(3)
C29 C30 1.385(3)
C30 C31 1.385(3)
C30 H30 0.9500
C31 C32 1.374(3)
C31 H31 0.9500
C32 C33 1.383(4)
C32 H32 0.9500
C33 C34 1.389(4)
C33 H33 0.9500
C34 H34 0.9500

loop_
_geom_hbond_atom_site_label_D
_geom_hbond_atom_site_label_H
_geom_hbond_atom_site_label_A
_geom_hbond_site_symmetry_A
_geom_hbond_distance_DH
_geom_hbond_distance_HA
_geom_hbond_distance_DA
_geom_hbond_angle_DHA
_geom_hbond_publ_flag
N10 H10 O18 1_545 0.90(3) 2.06(3) 2.927(3) 163(2) yes
N13 H13 O15 1_655 0.89(2) 2.17(3) 3.060(2) 175(2) yes

loop_
_geom_torsion_atom_site_label_1
_geom_torsion_atom_site_label_2
_geom_torsion_atom_site_label_3
_geom_torsion_atom_site_label_4
_geom_torsion
C6 C1 C2 C3 -0.2(4)
C7 C1 C2 C3 179.3(3)
C1 C2 C3 C4 0.2(4)
C2 C3 C4 C5 -0.3(5)
C3 C4 C5 C6 0.4(5)
C2 C1 C6 C5 0.3(4)
C7 C1 C6 C5 -179.1(3)
C4 C5 C6 C1 -0.5(5)
C9 O8 C7 C1 167.3(2)
C2 C1 C7 O8 77.5(4)
C6 C1 C7 O8 -103.0(3)
C11 N10 C9 O9 -10.6(3)
C11 N10 C9 O8 170.08(18)
C7 O8 C9 O9 2.2(4)
C7 O8 C9 N10 -178.5(2)
C9 N10 C11 C12 -78.8(2)
C9 N10 C11 C20 157.74(19)
C14 N13 C12 O12 -13.0(3)
C14 N13 C12 C11 167.92(17)
N10 C11 C12 O12 -41.5(3)
C20 C11 C12 O12 81.4(3)
N10 C11 C12 N13 137.62(18)
C20 C11 C12 N13 -99.5(2)
C12 N13 C14 C23 -73.2(2)
C12 N13 C14 C15 50.5(2)
C12 N13 C14 C24 167.33(18)
C17 N16 C15 O15 -8.1(3)
C25 N16 C15 O15 171.74(19)
C17 N16 C15 C14 161.98(17)
C25 N16 C15 C14 -18.2(3)
N13 C14 C15 O15 -142.91(18)
C23 C14 C15 O15 -19.8(3)
C24 C14 C15 O15 99.2(2)
N13 C14 C15 N16 47.0(2)
C23 C14 C15 N16 170.14(18)
C24 C14 C15 N16 -70.9(2)
C15 N16 C17 C18 -69.2(2)
C25 N16 C17 C18 110.97(18)
C15 N16 C17 C27 171.81(17)
C25 N16 C17 C27 -8.0(2)
C19 O19 C18 O18 -1.1(3)
C19 O19 C18 C17 177.1(2)
N16 C17 C18 O18 -8.3(3)
C27 C17 C18 O18 106.2(2)
N16 C17 C18 O19 173.53(16)
C27 C17 C18 O19 -72.0(2)
N10 C11 C20 C21 67.3(2)
C12 C11 C20 C21 -54.8(3)
N10 C11 C20 C22 -167.1(2)
C12 C11 C20 C22 70.9(2)
C15 N16 C25 C26 165.96(19)
C17 N16 C25 C26 -14.2(2)
C28 O26 C26 C27 -174.39(18)
C28 O26 C26 C25 71.3(2)
N16 C25 C26 O26 147.06(16)
N16 C25 C26 C27 30.7(2)
O26 C26 C27 C17 -158.15(16)
C25 C26 C27 C17 -36.3(2)
N16 C17 C27 C26 27.4(2)
C18 C17 C27 C26 -90.6(2)
C26 O26 C28 C29 173.58(18)
O26 C28 C29 C34 -31.3(3)
O26 C28 C29 C30 148.7(2)
C34 C29 C30 C31 0.4(4)
C28 C29 C30 C31 -179.7(2)
C29 C30 C31 C32 0.0(4)
C30 C31 C32 C33 -0.6(4)
C31 C32 C33 C34 0.9(5)
C30 C29 C34 C33 -0.1(4)
C28 C29 C34 C33 -180.0(3)
C32 C33 C34 C29 -0.6(5)

loop_
_cod_related_entry_id
_cod_related_entry_database
_cod_related_entry_code
1 ChemSpider 21180900
